data_4069885
loop_
_publ_author_name
'Song, Dong-Po'
'Ye, Wei-Ping'
'Wang, Yong-Xia'
'Liu, Jing-Yao'
'Li, Yue-Sheng'

_publ_section_title
;
 Highly Active Neutral Nickel(II) Catalysts for Ethylene Polymerization
 Bearing Modified \b-Ketoiminato Ligands
;
_journal_issue 19
_journal_name_full Organometallics
_journal_page_first 5697
_journal_paper_doi 10.1021/om900477k
_journal_volume 28
_journal_year 2009
_chemical_formula_sum 'C51 H48 N Ni O P'
_chemical_formula_weight 780.58
_chemical_name_systematic
; 
 ? 
;
_space_group_IT_number 2
_symmetry_cell_setting triclinic
_symmetry_space_group_name_Hall '-P 1'
_symmetry_space_group_name_H-M 'P -1'
_atom_sites_solution_hydrogens geom
_atom_sites_solution_primary direct
_atom_sites_solution_secondary difmap
_audit_creation_method SHELXL-97
_cell_angle_alpha 91.2070(10)
_cell_angle_beta 113.2920(10)
_cell_angle_gamma 102.1010(10)
_cell_formula_units_Z 2
_cell_length_a 12.6830(9)
_cell_length_b 13.5102(10)
_cell_length_c 13.5145(10)
_cell_measurement_reflns_used 4263
_cell_measurement_temperature 185(2)
_cell_measurement_theta_max 25.94
_cell_measurement_theta_min 2.39
_cell_volume 2065.7(3)
_computing_cell_refinement 'Bruker SMART'
_computing_data_collection 'Bruker SMART'
_computing_data_reduction 'Bruker SAINT'
_computing_molecular_graphics 'Bruker SHELXTL'
_computing_publication_material 'Bruker SHELXTL'
_computing_structure_refinement 'SHELXL-97 (Sheldrick, 1997)'
_computing_structure_solution 'SHELXS-97 (Sheldrick, 1990)'
_diffrn_ambient_temperature 185(2)
_diffrn_measured_fraction_theta_full 0.976
_diffrn_measured_fraction_theta_max 0.976
_diffrn_measurement_device_type 'Bruker APEX CCD area detector'
_diffrn_measurement_method 'phi and omega scans'
_diffrn_radiation_monochromator graphite
_diffrn_radiation_source 'fine-focus sealed tube'
_diffrn_radiation_type MoK\a
_diffrn_radiation_wavelength 0.71073
_diffrn_reflns_av_R_equivalents 0.0172
_diffrn_reflns_av_sigmaI/netI 0.0379
_diffrn_reflns_limit_h_max 15
_diffrn_reflns_limit_h_min -10
_diffrn_reflns_limit_k_max 16
_diffrn_reflns_limit_k_min -14
_diffrn_reflns_limit_l_max 14
_diffrn_reflns_limit_l_min -16
_diffrn_reflns_number 11670
_diffrn_reflns_theta_full 26.02
_diffrn_reflns_theta_max 26.02
_diffrn_reflns_theta_min 1.55
_exptl_absorpt_coefficient_mu 0.547
_exptl_absorpt_correction_T_max 0.9596
_exptl_absorpt_correction_T_min 0.8772
_exptl_absorpt_correction_type multi-scan
_exptl_crystal_density_diffrn 1.255
_exptl_crystal_density_method 'not measured'
_exptl_crystal_F_000 824
_exptl_crystal_size_max 0.25
_exptl_crystal_size_mid 0.19
_exptl_crystal_size_min 0.08
_refine_diff_density_max 1.060
_refine_diff_density_min -1.087
_refine_diff_density_rms 0.068
_refine_ls_extinction_method none
_refine_ls_goodness_of_fit_ref 1.013
_refine_ls_hydrogen_treatment constr
_refine_ls_matrix_type full
_refine_ls_number_parameters 500
_refine_ls_number_reflns 7947
_refine_ls_number_restraints 0
_refine_ls_restrained_S_all 1.013
_refine_ls_R_factor_all 0.0661
_refine_ls_R_factor_gt 0.0552
_refine_ls_shift/su_max 0.002
_refine_ls_shift/su_mean 0.000
_refine_ls_structure_factor_coef Fsqd
_refine_ls_weighting_details 'calc w=1/[\s^2^(Fo^2^)+(0.0625P)^2^+2.7893P] where P=(Fo^2^+2Fc^2^)/3'
_refine_ls_weighting_scheme calc
_refine_ls_wR_factor_gt 0.1310
_refine_ls_wR_factor_ref 0.1395
_reflns_number_gt 6675
_reflns_number_total 7947
_reflns_threshold_expression >2sigma(I)
_cod_data_source_file om900477k_si_002.cif
_cod_data_source_block t009
_cod_depositor_comments
;
The following automatic conversions were performed:

'_symmetry_cell_setting' value 'Triclinic' changed to 'triclinic'
according to /home/saulius/struct/CIF-dictionaries/cif_core.dic
dictionary named 'cif_core.dic' version 2.4.2 from 2011-04-26.

Automatic conversion script
Id: cif_fix_values 1715 2011-07-08 13:25:40Z adriana 
;
_cod_original_sg_symbol_H-M P-1
_cod_database_code 4069885

loop_
_symmetry_equiv_pos_as_xyz
'x, y, z'
'-x, -y, -z'

loop_
_atom_site_label
_atom_site_type_symbol
_atom_site_fract_x
_atom_site_fract_y
_atom_site_fract_z
_atom_site_U_iso_or_equiv
_atom_site_adp_type
_atom_site_occupancy
_atom_site_symmetry_multiplicity
_atom_site_calc_flag
_atom_site_refinement_flags
Ni1 Ni 0.74774(3) 0.75035(3) 0.71451(3) 0.02625(12) Uani 1 1 d .
N1 N 0.6761(2) 0.85758(17) 0.64934(18) 0.0250(5) Uani 1 1 d .
O1 O 0.73242(19) 0.77972(17) 0.84503(16) 0.0356(5) Uani 1 1 d .
P1 P 0.85280(6) 0.65099(6) 0.81365(6) 0.02642(17) Uani 1 1 d .
C1 C 0.6760(2) 0.8938(2) 0.5499(2) 0.0267(6) Uani 1 1 d .
C2 C 0.7744(3) 0.9670(2) 0.5531(3) 0.0368(7) Uani 1 1 d .
C3 C 0.7669(3) 1.0058(2) 0.4567(3) 0.0428(8) Uani 1 1 d .
H3 H 0.8318 1.0558 0.4565 0.051 Uiso 1 1 calc R
C4 C 0.6680(3) 0.9735(3) 0.3618(3) 0.0458(8) Uani 1 1 d .
H4 H 0.6641 1.0025 0.2974 0.055 Uiso 1 1 calc R
C5 C 0.5746(3) 0.8991(3) 0.3599(3) 0.0410(8) Uani 1 1 d .
H5 H 0.5074 0.8761 0.2935 0.049 Uiso 1 1 calc R
C6 C 0.5766(3) 0.8568(2) 0.4536(2) 0.0312(6) Uani 1 1 d .
C7 C 0.8855(4) 1.0007(4) 0.6584(3) 0.0679(13) Uani 1 1 d .
H7 H 0.8774 0.9511 0.7103 0.081 Uiso 1 1 calc R
C8 C 0.8998(6) 1.0985(6) 0.7089(6) 0.179(5) Uani 1 1 d .
H8A H 0.9166 1.1505 0.6642 0.268 Uiso 1 1 calc R
H8B H 0.9656 1.1103 0.7806 0.268 Uiso 1 1 calc R
H8C H 0.8271 1.1023 0.7167 0.268 Uiso 1 1 calc R
C9 C 0.9968(5) 0.9991(6) 0.6489(8) 0.203(6) Uani 1 1 d .
H9A H 1.0323 1.0671 0.6372 0.304 Uiso 1 1 calc R
H9B H 0.9807 0.9499 0.5874 0.304 Uiso 1 1 calc R
H9C H 1.0514 0.9793 0.7157 0.304 Uiso 1 1 calc R
C10 C 0.4751(3) 0.7729(2) 0.4506(3) 0.0368(7) Uani 1 1 d .
H10 H 0.5043 0.7396 0.5184 0.044 Uiso 1 1 calc R
C11 C 0.4334(3) 0.6909(3) 0.3544(3) 0.0512(9) Uani 1 1 d .
H11A H 0.3967 0.7197 0.2866 0.077 Uiso 1 1 calc R
H11B H 0.3755 0.6336 0.3608 0.077 Uiso 1 1 calc R
H11C H 0.5011 0.6671 0.3543 0.077 Uiso 1 1 calc R
C12 C 0.3724(3) 0.8156(3) 0.4494(4) 0.0575(10) Uani 1 1 d .
H12A H 0.4004 0.8667 0.5123 0.086 Uiso 1 1 calc R
H12B H 0.3103 0.7602 0.4523 0.086 Uiso 1 1 calc R
H12C H 0.3405 0.8474 0.3827 0.086 Uiso 1 1 calc R
C13 C 0.6239(3) 0.9078(2) 0.6936(2) 0.0306(6) Uani 1 1 d .
H13 H 0.5920 0.9601 0.6551 0.037 Uiso 1 1 calc R
C14 C 0.6099(3) 0.8934(2) 0.7903(3) 0.0340(7) Uani 1 1 d .
H14 H 0.5619 0.9297 0.8080 0.041 Uiso 1 1 calc R
C15 C 0.6625(3) 0.8291(2) 0.8606(2) 0.0300(6) Uani 1 1 d .
C16 C 0.6483(3) 0.8121(2) 0.9643(2) 0.0340(7) Uani 1 1 d .
C17 C 0.7487(3) 0.8076(3) 1.0548(3) 0.0474(9) Uani 1 1 d .
H17 H 0.8219 0.8162 1.0484 0.057 Uiso 1 1 calc R
C18 C 0.7450(4) 0.7911(3) 1.1544(3) 0.0568(10) Uani 1 1 d .
H18 H 0.8147 0.7882 1.2154 0.068 Uiso 1 1 calc R
C19 C 0.6386(4) 0.7788(3) 1.1637(3) 0.0592(11) Uani 1 1 d .
H19 H 0.6347 0.7679 1.2315 0.071 Uiso 1 1 calc R
C20 C 0.5381(4) 0.7824(3) 1.0744(4) 0.0621(11) Uani 1 1 d .
H20 H 0.4655 0.7740 1.0820 0.075 Uiso 1 1 calc R
C21 C 0.5394(3) 0.7982(3) 0.9724(3) 0.0462(8) Uani 1 1 d .
C22 C 0.4238(4) 0.7894(4) 0.8764(4) 0.0640(13) Uani 1 1 d .
C23 C 0.3917(4) 0.7209(4) 0.7835(4) 0.0764(14) Uani 1 1 d .
H23 H 0.4446 0.6814 0.7810 0.092 Uiso 1 1 calc R
C24 C 0.2839(5) 0.7106(5) 0.6954(5) 0.106(2) Uani 1 1 d .
H24 H 0.2623 0.6644 0.6328 0.128 Uiso 1 1 calc R
C25 C 0.2098(6) 0.7686(7) 0.7013(8) 0.132(4) Uani 1 1 d .
H25 H 0.1371 0.7628 0.6402 0.159 Uiso 1 1 calc R
C26 C 0.2342(6) 0.8346(7) 0.7899(7) 0.114(3) Uani 1 1 d .
H26 H 0.1788 0.8714 0.7917 0.137 Uiso 1 1 calc R
C27 C 0.3467(5) 0.8463(5) 0.8803(5) 0.098(2) Uani 1 1 d .
H27 H 0.3678 0.8930 0.9423 0.118 Uiso 1 1 calc R
C28 C 0.7451(3) 0.6880(2) 0.5853(2) 0.0329(7) Uani 1 1 d .
C29 C 0.8091(3) 0.7292(3) 0.5275(3) 0.0450(8) Uani 1 1 d .
H29 H 0.8606 0.7950 0.5526 0.054 Uiso 1 1 calc R
C30 C 0.8000(4) 0.6767(3) 0.4330(3) 0.0589(11) Uani 1 1 d .
H30 H 0.8448 0.7076 0.3950 0.071 Uiso 1 1 calc R
C31 C 0.7269(4) 0.5806(4) 0.3946(3) 0.0652(12) Uani 1 1 d .
H31 H 0.7215 0.5448 0.3308 0.078 Uiso 1 1 calc R
C32 C 0.6617(4) 0.5374(3) 0.4505(3) 0.0562(10) Uani 1 1 d .
H32 H 0.6107 0.4713 0.4253 0.067 Uiso 1 1 calc R
C33 C 0.6708(3) 0.5906(3) 0.5436(3) 0.0409(8) Uani 1 1 d .
H33 H 0.6247 0.5598 0.5806 0.049 Uiso 1 1 calc R
C34 C 0.8986(2) 0.5517(2) 0.7585(2) 0.0296(6) Uani 1 1 d .
C35 C 0.9625(3) 0.5782(3) 0.6953(3) 0.0401(7) Uani 1 1 d .
H35 H 0.9818 0.6471 0.6823 0.048 Uiso 1 1 calc R
C36 C 0.9977(3) 0.5046(3) 0.6516(3) 0.0497(9) Uani 1 1 d .
H36 H 1.0412 0.5230 0.6087 0.060 Uiso 1 1 calc R
C37 C 0.9698(3) 0.4037(3) 0.6703(3) 0.0517(9) Uani 1 1 d .
H37 H 0.9928 0.3530 0.6391 0.062 Uiso 1 1 calc R
C38 C 0.9088(3) 0.3774(3) 0.7340(3) 0.0472(9) Uani 1 1 d .
H38 H 0.8913 0.3087 0.7481 0.057 Uiso 1 1 calc R
C39 C 0.8727(3) 0.4509(2) 0.7776(3) 0.0354(7) Uani 1 1 d .
H39 H 0.8299 0.4321 0.8210 0.042 Uiso 1 1 calc R
C40 C 0.7764(3) 0.5833(2) 0.8912(2) 0.0304(6) Uani 1 1 d .
C41 C 0.6564(3) 0.5373(3) 0.8360(3) 0.0406(8) Uani 1 1 d .
H41 H 0.6175 0.5421 0.7607 0.049 Uiso 1 1 calc R
C42 C 0.5935(3) 0.4846(3) 0.8898(3) 0.0505(9) Uani 1 1 d .
H42 H 0.5123 0.4521 0.8510 0.061 Uiso 1 1 calc R
C43 C 0.6484(3) 0.4791(3) 0.9997(3) 0.0495(9) Uani 1 1 d .
H43 H 0.6049 0.4441 1.0370 0.059 Uiso 1 1 calc R
C44 C 0.7666(3) 0.5249(3) 1.0548(3) 0.0486(9) Uani 1 1 d .
H44 H 0.8047 0.5207 1.1304 0.058 Uiso 1 1 calc R
C45 C 0.8310(3) 0.5771(3) 1.0015(3) 0.0387(7) Uani 1 1 d .
H45 H 0.9125 0.6085 1.0406 0.046 Uiso 1 1 calc R
C46 C 0.9939(3) 0.7271(2) 0.9146(2) 0.0308(6) Uani 1 1 d .
C47 C 1.0878(3) 0.6825(2) 0.9673(3) 0.0358(7) Uani 1 1 d .
H47 H 1.0792 0.6120 0.9498 0.043 Uiso 1 1 calc R
C48 C 1.1940(3) 0.7400(3) 1.0453(3) 0.0437(8) Uani 1 1 d .
H48 H 1.2571 0.7084 1.0814 0.052 Uiso 1 1 calc R
C49 C 1.2079(3) 0.8416(3) 1.0701(3) 0.0512(9) Uani 1 1 d .
H49 H 1.2805 0.8808 1.1235 0.061 Uiso 1 1 calc R
C50 C 1.1162(4) 0.8873(3) 1.0174(4) 0.0592(10) Uani 1 1 d .
H50 H 1.1263 0.9582 1.0342 0.071 Uiso 1 1 calc R
C51 C 1.0095(3) 0.8307(3) 0.9403(3) 0.0456(8) Uani 1 1 d .
H51 H 0.9468 0.8628 0.9048 0.055 Uiso 1 1 calc R

loop_
_atom_site_aniso_label
_atom_site_aniso_U_11
_atom_site_aniso_U_22
_atom_site_aniso_U_33
_atom_site_aniso_U_23
_atom_site_aniso_U_13
_atom_site_aniso_U_12
Ni1 0.0295(2) 0.0293(2) 0.02415(19) 0.00642(14) 0.01250(15) 0.01235(15)
N1 0.0248(12) 0.0245(11) 0.0266(12) 0.0045(9) 0.0108(10) 0.0070(9)
O1 0.0428(12) 0.0473(13) 0.0273(10) 0.0091(9) 0.0190(10) 0.0228(10)
P1 0.0266(4) 0.0281(4) 0.0259(4) 0.0066(3) 0.0108(3) 0.0089(3)
C1 0.0303(15) 0.0247(14) 0.0299(14) 0.0066(11) 0.0140(12) 0.0125(12)
C2 0.0368(17) 0.0337(16) 0.0426(18) 0.0074(13) 0.0192(15) 0.0079(14)
C3 0.049(2) 0.0340(17) 0.059(2) 0.0147(15) 0.0347(18) 0.0097(15)
C4 0.063(2) 0.049(2) 0.0396(19) 0.0201(16) 0.0307(18) 0.0220(18)
C5 0.048(2) 0.0465(19) 0.0294(16) 0.0096(14) 0.0130(15) 0.0185(16)
C6 0.0332(16) 0.0320(15) 0.0323(15) 0.0053(12) 0.0135(13) 0.0152(13)
C7 0.047(2) 0.076(3) 0.057(2) 0.016(2) 0.015(2) -0.022(2)
C8 0.088(4) 0.178(7) 0.179(7) -0.124(6) -0.059(5) 0.087(5)
C9 0.066(4) 0.167(7) 0.260(10) -0.148(7) -0.060(5) 0.063(4)
C10 0.0309(16) 0.0353(17) 0.0358(16) 0.0033(13) 0.0062(13) 0.0057(13)
C11 0.046(2) 0.042(2) 0.049(2) -0.0020(16) 0.0053(17) 0.0051(16)
C12 0.0357(19) 0.056(2) 0.077(3) -0.002(2) 0.0217(19) 0.0068(17)
C13 0.0296(15) 0.0268(15) 0.0358(16) 0.0049(12) 0.0133(13) 0.0074(12)
C14 0.0370(17) 0.0323(16) 0.0400(17) 0.0037(13) 0.0211(14) 0.0126(13)
C15 0.0304(15) 0.0311(15) 0.0300(15) -0.0010(12) 0.0158(13) 0.0042(12)
C16 0.0405(17) 0.0334(16) 0.0324(16) 0.0020(12) 0.0198(14) 0.0079(13)
C17 0.044(2) 0.063(2) 0.0339(17) 0.0063(16) 0.0184(16) 0.0055(17)
C18 0.061(2) 0.072(3) 0.0313(18) 0.0051(17) 0.0167(18) 0.008(2)
C19 0.084(3) 0.066(3) 0.039(2) 0.0099(18) 0.038(2) 0.016(2)
C20 0.075(3) 0.073(3) 0.069(3) 0.025(2) 0.056(2) 0.027(2)
C21 0.050(2) 0.052(2) 0.052(2) 0.0169(17) 0.0332(18) 0.0180(17)
C22 0.048(2) 0.081(3) 0.088(3) 0.052(3) 0.047(2) 0.024(2)
C23 0.052(3) 0.070(3) 0.077(3) 0.026(3) 0.007(2) -0.010(2)
C24 0.062(3) 0.102(4) 0.110(5) 0.057(4) 0.002(3) -0.012(3)
C25 0.050(3) 0.171(8) 0.168(8) 0.122(7) 0.038(5) 0.014(4)
C26 0.078(4) 0.171(8) 0.153(6) 0.119(6) 0.084(5) 0.067(5)
C27 0.081(4) 0.146(5) 0.128(5) 0.095(4) 0.083(4) 0.066(4)
C28 0.0407(17) 0.0373(16) 0.0282(15) 0.0100(12) 0.0141(13) 0.0243(14)
C29 0.064(2) 0.0430(19) 0.0466(19) 0.0131(15) 0.0342(18) 0.0264(17)
C30 0.086(3) 0.074(3) 0.048(2) 0.026(2) 0.045(2) 0.047(3)
C31 0.087(3) 0.081(3) 0.036(2) -0.001(2) 0.019(2) 0.050(3)
C32 0.054(2) 0.057(2) 0.047(2) -0.0115(18) 0.0077(18) 0.0206(19)
C33 0.0407(18) 0.0408(18) 0.0385(17) -0.0007(14) 0.0109(15) 0.0149(15)
C34 0.0262(14) 0.0340(15) 0.0266(14) 0.0032(12) 0.0072(12) 0.0103(12)
C35 0.0401(18) 0.0444(19) 0.0436(18) 0.0119(15) 0.0208(15) 0.0178(15)
C36 0.045(2) 0.068(3) 0.045(2) 0.0042(18) 0.0224(17) 0.0233(19)
C37 0.046(2) 0.052(2) 0.057(2) -0.0127(18) 0.0188(18) 0.0183(17)
C38 0.0411(19) 0.0339(18) 0.062(2) -0.0042(16) 0.0163(17) 0.0102(15)
C39 0.0307(16) 0.0319(16) 0.0406(17) 0.0009(13) 0.0122(14) 0.0064(13)
C40 0.0339(16) 0.0309(15) 0.0307(15) 0.0074(12) 0.0156(13) 0.0117(13)
C41 0.0338(17) 0.050(2) 0.0355(17) 0.0075(14) 0.0130(14) 0.0060(15)
C42 0.041(2) 0.056(2) 0.054(2) 0.0090(18) 0.0234(17) 0.0018(17)
C43 0.055(2) 0.054(2) 0.055(2) 0.0175(18) 0.0373(19) 0.0137(18)
C44 0.059(2) 0.059(2) 0.0355(18) 0.0171(16) 0.0244(17) 0.0181(19)
C45 0.0372(17) 0.0458(19) 0.0343(17) 0.0119(14) 0.0144(14) 0.0121(15)
C46 0.0285(15) 0.0340(16) 0.0296(15) 0.0057(12) 0.0129(12) 0.0045(12)
C47 0.0308(16) 0.0347(16) 0.0409(17) 0.0085(13) 0.0136(14) 0.0075(13)
C48 0.0320(17) 0.054(2) 0.0406(18) 0.0124(16) 0.0112(15) 0.0086(15)
C49 0.0372(19) 0.054(2) 0.048(2) -0.0049(17) 0.0106(16) -0.0042(17)
C50 0.053(2) 0.038(2) 0.073(3) -0.0117(18) 0.018(2) 0.0001(17)
C51 0.0414(19) 0.0360(18) 0.055(2) 0.0042(15) 0.0144(17) 0.0103(15)

loop_
_atom_type_symbol
_atom_type_description
_atom_type_scat_dispersion_real
_atom_type_scat_dispersion_imag
_atom_type_scat_source
C C 0.0033 0.0016 'International Tables Vol C Tables 4.2.6.8 and 6.1.1.4'
H H 0.0000 0.0000 'International Tables Vol C Tables 4.2.6.8 and 6.1.1.4'
N N 0.0061 0.0033 'International Tables Vol C Tables 4.2.6.8 and 6.1.1.4'
O O 0.0106 0.0060 'International Tables Vol C Tables 4.2.6.8 and 6.1.1.4'
P P 0.1023 0.0942 'International Tables Vol C Tables 4.2.6.8 and 6.1.1.4'
Ni Ni 0.3393 1.1124 'International Tables Vol C Tables 4.2.6.8 and 6.1.1.4'

loop_
_geom_angle_atom_site_label_1
_geom_angle_atom_site_label_2
_geom_angle_atom_site_label_3
_geom_angle
O1 Ni1 C28 166.10(12)
O1 Ni1 N1 92.33(9)
C28 Ni1 N1 96.35(11)
O1 Ni1 P1 81.41(7)
C28 Ni1 P1 91.58(9)
N1 Ni1 P1 169.04(7)
C13 N1 C1 113.0(2)
C13 N1 Ni1 122.75(19)
C1 N1 Ni1 124.25(18)
C15 O1 Ni1 128.43(19)
C34 P1 C40 103.72(14)
C34 P1 C46 102.28(14)
C40 P1 C46 105.68(13)
C34 P1 Ni1 123.78(9)
C40 P1 Ni1 109.55(10)
C46 P1 Ni1 110.31(10)
C6 C1 C2 122.1(3)
C6 C1 N1 118.7(2)
C2 C1 N1 119.2(3)
C3 C2 C1 117.3(3)
C3 C2 C7 121.7(3)
C1 C2 C7 120.9(3)
C4 C3 C2 121.5(3)
C4 C3 H3 119.2
C2 C3 H3 119.2
C3 C4 C5 120.0(3)
C3 C4 H4 120.0
C5 C4 H4 120.0
C4 C5 C6 121.3(3)
C4 C5 H5 119.3
C6 C5 H5 119.3
C5 C6 C1 117.6(3)
C5 C6 C10 121.1(3)
C1 C6 C10 121.3(3)
C8 C7 C9 107.2(5)
C8 C7 C2 114.3(4)
C9 C7 C2 114.9(5)
C8 C7 H7 106.6
C9 C7 H7 106.6
C2 C7 H7 106.6
C7 C8 H8A 109.5
C7 C8 H8B 109.5
H8A C8 H8B 109.5
C7 C8 H8C 109.5
H8A C8 H8C 109.5
H8B C8 H8C 109.5
C7 C9 H9A 109.5
C7 C9 H9B 109.5
H9A C9 H9B 109.5
C7 C9 H9C 109.5
H9A C9 H9C 109.5
H9B C9 H9C 109.5
C6 C10 C12 111.4(3)
C6 C10 C11 111.9(3)
C12 C10 C11 110.6(3)
C6 C10 H10 107.6
C12 C10 H10 107.6
C11 C10 H10 107.6
C10 C11 H11A 109.5
C10 C11 H11B 109.5
H11A C11 H11B 109.5
C10 C11 H11C 109.5
H11A C11 H11C 109.5
H11B C11 H11C 109.5
C10 C12 H12A 109.5
C10 C12 H12B 109.5
H12A C12 H12B 109.5
C10 C12 H12C 109.5
H12A C12 H12C 109.5
H12B C12 H12C 109.5
N1 C13 C14 127.8(3)
N1 C13 H13 116.1
C14 C13 H13 116.1
C15 C14 C13 122.7(3)
C15 C14 H14 118.6
C13 C14 H14 118.6
O1 C15 C14 122.8(3)
O1 C15 C16 113.5(3)
C14 C15 C16 123.7(3)
C17 C16 C21 119.7(3)
C17 C16 C15 117.1(3)
C21 C16 C15 123.2(3)
C18 C17 C16 121.7(3)
C18 C17 H17 119.2
C16 C17 H17 119.2
C19 C18 C17 119.1(4)
C19 C18 H18 120.4
C17 C18 H18 120.4
C20 C19 C18 119.8(3)
C20 C19 H19 120.1
C18 C19 H19 120.1
C19 C20 C21 122.2(4)
C19 C20 H20 118.9
C21 C20 H20 118.9
C16 C21 C20 117.5(3)
C16 C21 C22 123.4(3)
C20 C21 C22 118.8(3)
C27 C22 C23 119.6(5)
C27 C22 C21 119.9(5)
C23 C22 C21 120.5(4)
C24 C23 C22 120.9(6)
C24 C23 H23 119.6
C22 C23 H23 119.6
C25 C24 C23 118.2(8)
C25 C24 H24 120.9
C23 C24 H24 120.9
C26 C25 C24 123.9(7)
C26 C25 H25 118.1
C24 C25 H25 118.1
C25 C26 C27 117.7(7)
C25 C26 H26 121.1
C27 C26 H26 121.1
C22 C27 C26 119.7(7)
C22 C27 H27 120.2
C26 C27 H27 120.2
C29 C28 C33 116.0(3)
C29 C28 Ni1 126.6(3)
C33 C28 Ni1 117.4(2)
C28 C29 C30 121.9(4)
C28 C29 H29 119.1
C30 C29 H29 119.1
C31 C30 C29 120.8(4)
C31 C30 H30 119.6
C29 C30 H30 119.6
C30 C31 C32 118.7(4)
C30 C31 H31 120.6
C32 C31 H31 120.6
C31 C32 C33 119.9(4)
C31 C32 H32 120.0
C33 C32 H32 120.0
C32 C33 C28 122.7(4)
C32 C33 H33 118.7
C28 C33 H33 118.7
C39 C34 C35 119.0(3)
C39 C34 P1 122.2(2)
C35 C34 P1 118.8(2)
C36 C35 C34 120.3(3)
C36 C35 H35 119.9
C34 C35 H35 119.9
C35 C36 C37 120.1(3)
C35 C36 H36 119.9
C37 C36 H36 119.9
C38 C37 C36 119.9(3)
C38 C37 H37 120.0
C36 C37 H37 120.0
C37 C38 C39 120.2(3)
C37 C38 H38 119.9
C39 C38 H38 119.9
C38 C39 C34 120.5(3)
C38 C39 H39 119.7
C34 C39 H39 119.7
C45 C40 C41 118.8(3)
C45 C40 P1 123.5(2)
C41 C40 P1 117.7(2)
C42 C41 C40 120.6(3)
C42 C41 H41 119.7
C40 C41 H41 119.7
C43 C42 C41 120.2(3)
C43 C42 H42 119.9
C41 C42 H42 119.9
C44 C43 C42 119.4(3)
C44 C43 H43 120.3
C42 C43 H43 120.3
C43 C44 C45 120.9(3)
C43 C44 H44 119.6
C45 C44 H44 119.6
C40 C45 C44 120.0(3)
C40 C45 H45 120.0
C44 C45 H45 120.0
C51 C46 C47 118.5(3)
C51 C46 P1 120.7(2)
C47 C46 P1 120.9(2)
C48 C47 C46 120.8(3)
C48 C47 H47 119.6
C46 C47 H47 119.6
C49 C48 C47 120.1(3)
C49 C48 H48 119.9
C47 C48 H48 119.9
C48 C49 C50 119.8(3)
C48 C49 H49 120.1
C50 C49 H49 120.1
C49 C50 C51 120.7(4)
C49 C50 H50 119.7
C51 C50 H50 119.7
C50 C51 C46 120.2(3)
C50 C51 H51 119.9
C46 C51 H51 119.9

loop_
_geom_bond_atom_site_label_1
_geom_bond_atom_site_label_2
_geom_bond_distance
Ni1 O1 1.892(2)
Ni1 C28 1.908(3)
Ni1 N1 1.917(2)
Ni1 P1 2.1878(8)
N1 C13 1.319(4)
N1 C1 1.440(3)
O1 C15 1.290(3)
P1 C34 1.822(3)
P1 C40 1.830(3)
P1 C46 1.833(3)
C1 C6 1.394(4)
C1 C2 1.404(4)
C2 C3 1.391(4)
C2 C7 1.528(5)
C3 C4 1.372(5)
C3 H3 0.9500
C4 C5 1.375(5)
C4 H4 0.9500
C5 C6 1.393(4)
C5 H5 0.9500
C6 C10 1.513(4)
C7 C8 1.417(7)
C7 C9 1.472(8)
C7 H7 1.0000
C8 H8A 0.9800
C8 H8B 0.9800
C8 H8C 0.9800
C9 H9A 0.9800
C9 H9B 0.9800
C9 H9C 0.9800
C10 C12 1.526(5)
C10 C11 1.531(5)
C10 H10 1.0000
C11 H11A 0.9800
C11 H11B 0.9800
C11 H11C 0.9800
C12 H12A 0.9800
C12 H12B 0.9800
C12 H12C 0.9800
C13 C14 1.399(4)
C13 H13 0.9500
C14 C15 1.371(4)
C14 H14 0.9500
C15 C16 1.498(4)
C16 C17 1.387(5)
C16 C21 1.403(5)
C17 C18 1.387(5)
C17 H17 0.9500
C18 C19 1.380(6)
C18 H18 0.9500
C19 C20 1.377(6)
C19 H19 0.9500
C20 C21 1.405(5)
C20 H20 0.9500
C21 C22 1.505(6)
C22 C27 1.380(6)
C22 C23 1.409(7)
C23 C24 1.390(7)
C23 H23 0.9500
C24 C25 1.368(11)
C24 H24 0.9500
C25 C26 1.367(11)
C25 H25 0.9500
C26 C27 1.439(9)
C26 H26 0.9500
C27 H27 0.9500
C28 C29 1.381(5)
C28 C33 1.402(5)
C29 C30 1.399(5)
C29 H29 0.9500
C30 C31 1.379(6)
C30 H30 0.9500
C31 C32 1.380(6)
C31 H31 0.9500
C32 C33 1.389(5)
C32 H32 0.9500
C33 H33 0.9500
C34 C39 1.386(4)
C34 C35 1.398(4)
C35 C36 1.381(5)
C35 H35 0.9500
C36 C37 1.389(5)
C36 H36 0.9500
C37 C38 1.375(5)
C37 H37 0.9500
C38 C39 1.386(5)
C38 H38 0.9500
C39 H39 0.9500
C40 C45 1.386(4)
C40 C41 1.395(4)
C41 C42 1.384(5)
C41 H41 0.9500
C42 C43 1.380(5)
C42 H42 0.9500
C43 C44 1.376(5)
C43 H43 0.9500
C44 C45 1.389(5)
C44 H44 0.9500
C45 H45 0.9500
C46 C51 1.388(4)
C46 C47 1.391(4)
C47 C48 1.391(5)
C47 H47 0.9500
C48 C49 1.364(5)
C48 H48 0.9500
C49 C50 1.380(6)
C49 H49 0.9500
C50 C51 1.386(5)
C50 H50 0.9500
C51 H51 0.9500
